data_1540322
loop_
_publ_author_name
'Lu, Y.'
'Ding, S.'

_publ_section_title
;
 A study of superconducting phase on Y-Ba-Cu-O system
;
_journal_name_full 'Nanjing Daxue Xuebaro, Ziran Kexue'
_journal_page_first 238
_journal_page_last 246
_journal_volume 25
_journal_year 1989
_chemical_formula_sum 'Ba2 Cu2.84 O6.58 Y'
_chemical_name_systematic 'Y Ba2 Cu2.84 O6.58'
_space_group_IT_number 47
_symmetry_space_group_name_Hall '-P 2 2'
_symmetry_space_group_name_H-M 'P m m m'
_cell_angle_alpha 90
_cell_angle_beta 90
_cell_angle_gamma 90
_cell_formula_units_Z 1
_cell_length_a 3.855
_cell_length_b 3.857
_cell_length_c 11.653
_cell_volume 173.265
_citation_journal_id_ASTM NCHPAZ
_cod_data_source_file Lu_NCHPAZ_1989_1473.cif
_cod_data_source_block Ba2Cu2.84O6.58Y1
_cod_original_cell_volume 173.2654
_cod_original_formula_sum 'Ba2 Cu2.84 O6.58 Y1'
_cod_database_code 1540322

loop_
_symmetry_equiv_pos_as_xyz
x,y,z
-x,-y,z
x,-y,-z
-x,y,-z
-x,-y,-z
x,y,-z
-x,y,z
x,-y,z

loop_
_atom_site_label
_atom_site_type_symbol
_atom_site_fract_x
_atom_site_fract_y
_atom_site_fract_z
_atom_site_occupancy
_atom_site_U_iso_or_equiv
O1 O-2 0 0 0.16 1 0.0
O2 O-2 0.5 0 0.379 1 0.0
Y1 Y+3 0.5 0.5 0.5 1 0.0
O3 O-2 0 0.5 0.622 1 0.0
Ba1 Ba+2 0.5 0.5 0.1858 1 0.0
Cu2 Cu+2 0 0 0.3564 0.9575 0.0
O4 O-2 0 0.5 0 0.578 0.0
Cu1 Cu+2 0 0 0 0.921 0.0
